data_4332788
loop_
_publ_author_name
'Chen, Wei-Zhong'
'Ren, Tong'

_publ_section_title
;
 Preparation and Characterization of a Family of Ru2Compounds Bearing
 Iodo/Ethynyl Substituents on the Periphery
;
_journal_issue 20
_journal_name_full 'Inorganic Chemistry'
_journal_page_first 8156
_journal_page_last 8164
_journal_paper_doi 10.1021/ic0608389
_journal_volume 45
_journal_year 2006
_chemical_formula_sum 'C50 H32 Cl13 N8 Ru2'
_chemical_formula_weight 1407.83
_chemical_name_systematic
; 
 ? 
;
_space_group_IT_number 14
_symmetry_cell_setting monoclinic
_symmetry_space_group_name_Hall '-P 2ybc'
_symmetry_space_group_name_H-M 'P 1 21/c 1'
_atom_sites_solution_hydrogens geom
_atom_sites_solution_primary direct
_atom_sites_solution_secondary difmap
_audit_creation_method SHELXL-97
_cell_angle_alpha 90.00
_cell_angle_beta 100.0340(10)
_cell_angle_gamma 90.00
_cell_formula_units_Z 4
_cell_length_a 11.6248(10)
_cell_length_b 15.1656(13)
_cell_length_c 32.409(3)
_cell_measurement_reflns_used 6321
_cell_measurement_temperature 300(2)
_cell_measurement_theta_max 24.37
_cell_measurement_theta_min 2.23
_cell_volume 5626.2(9)
_computing_cell_refinement 'Bruker SMART'
_computing_data_collection 'Bruker SMART'
_computing_data_reduction 'Bruker SAINT'
_computing_molecular_graphics 'Bruker SHELXTL'
_computing_publication_material 'Bruker SHELXTL'
_computing_structure_refinement 'SHELXL-97 (Sheldrick, 1997)'
_computing_structure_solution 'SHELXS-97 (Sheldrick, 1990)'
_diffrn_ambient_temperature 300(2)
_diffrn_measured_fraction_theta_full 0.999
_diffrn_measured_fraction_theta_max 0.999
_diffrn_measurement_device_type 'CCD area detector'
_diffrn_measurement_method 'phi and omega scans'
_diffrn_radiation_monochromator graphite
_diffrn_radiation_source 'fine-focus sealed tube'
_diffrn_radiation_type MoK\a
_diffrn_radiation_wavelength 0.71073
_diffrn_reflns_av_R_equivalents 0.0520
_diffrn_reflns_av_sigmaI/netI 0.0657
_diffrn_reflns_limit_h_max 11
_diffrn_reflns_limit_h_min -13
_diffrn_reflns_limit_k_max 17
_diffrn_reflns_limit_k_min -18
_diffrn_reflns_limit_l_max 37
_diffrn_reflns_limit_l_min -38
_diffrn_reflns_number 29482
_diffrn_reflns_theta_full 25.00
_diffrn_reflns_theta_max 25.00
_diffrn_reflns_theta_min 1.49
_exptl_absorpt_coefficient_mu 1.198
_exptl_absorpt_correction_T_max 1.0000
_exptl_absorpt_correction_T_min 0.7894
_exptl_absorpt_correction_type empirical
_exptl_absorpt_process_details
; 
  SADABS, Absorption corrections using Bruker CCD based on the method of 
  Bob Blessing.  Acta Cryst. 1995, A51, 33 
;
_exptl_crystal_colour Dark
_exptl_crystal_density_diffrn 1.662
_exptl_crystal_density_method 'not measured'
_exptl_crystal_description Block
_exptl_crystal_F_000 2788
_exptl_crystal_size_max 0.27
_exptl_crystal_size_mid 0.25
_exptl_crystal_size_min 0.10
_refine_diff_density_max 1.159
_refine_diff_density_min -0.731
_refine_diff_density_rms 0.095
_refine_ls_extinction_method none
_refine_ls_goodness_of_fit_ref 1.003
_refine_ls_hydrogen_treatment mixed
_refine_ls_matrix_type full
_refine_ls_number_parameters 658
_refine_ls_number_reflns 9899
_refine_ls_number_restraints 0
_refine_ls_restrained_S_all 1.003
_refine_ls_R_factor_all 0.0822
_refine_ls_R_factor_gt 0.0481
_refine_ls_shift/su_max 0.000
_refine_ls_shift/su_mean 0.000
_refine_ls_structure_factor_coef Fsqd
_refine_ls_weighting_details 'calc w=1/[\s^2^(Fo^2^)+(0.0560P)^2^+0.0000P] where P=(Fo^2^+2Fc^2^)/3'
_refine_ls_weighting_scheme calc
_refine_ls_wR_factor_gt 0.1103
_refine_ls_wR_factor_ref 0.1205
_reflns_number_gt 6123
_reflns_number_total 9899
_reflns_threshold_expression >2sigma(I)
_cod_data_source_file ic0608389sup1.cif
_cod_data_source_block comp6b
_cod_depositor_comments
;
The following automatic conversions were performed:

'_symmetry_cell_setting' value 'Monoclinic' changed to 'monoclinic'
according to /home/saulius/struct/CIF-dictionaries/cif_core.dic
dictionary named 'cif_core.dic' version 2.4.2 from
2011-04-26.

'_exptl_absorpt_correction_type' value 'Empirical'
changed to 'empirical' according to
/home/saulius/struct/CIF-dictionaries/cif_core.dic dictionary named
'cif_core.dic' version 2.4.2 from 2011-04-26.

Automatic conversion script
Id: cif_fix_values 1891 2012-01-12 08:04:46Z andrius 
;
_cod_original_cell_volume 5626.2(8)
_cod_original_sg_symbol_H-M P2(1)/c
_cod_database_code 4332788

loop_
_symmetry_equiv_pos_as_xyz
'x, y, z'
'-x, y+1/2, -z+1/2'
'-x, -y, -z'
'x, -y-1/2, z-1/2'

loop_
_atom_site_label
_atom_site_type_symbol
_atom_site_fract_x
_atom_site_fract_y
_atom_site_fract_z
_atom_site_U_iso_or_equiv
_atom_site_adp_type
_atom_site_occupancy
_atom_site_symmetry_multiplicity
_atom_site_calc_flag
_atom_site_refinement_flags
Ru1 Ru 0.85787(3) 0.46296(2) 0.166807(12) 0.03772(12) Uani 1 1 d .
Ru2 Ru 0.77465(3) 0.60299(3) 0.154596(12) 0.03868(13) Uani 1 1 d .
Cl1 Cl 0.93571(12) 0.31635(8) 0.17892(4) 0.0540(4) Uani 1 1 d .
Cl2 Cl 1.29083(15) 0.30794(11) 0.10627(5) 0.0831(5) Uani 1 1 d .
Cl3 Cl 1.40927(15) 0.42262(13) 0.26420(6) 0.0872(6) Uani 1 1 d .
Cl4 Cl 1.09652(16) 0.88066(10) 0.06739(5) 0.0787(5) Uani 1 1 d .
Cl5 Cl 0.78949(17) 0.97029(11) 0.16469(6) 0.0920(6) Uani 1 1 d .
Cl6 Cl 0.7981(2) 0.12219(11) 0.06567(7) 0.1029(7) Uani 1 1 d .
Cl7 Cl 1.07781(17) 0.33015(13) -0.00698(5) 0.0896(6) Uani 1 1 d .
Cl8 Cl 0.44227(18) 0.63419(12) -0.03671(6) 0.0991(7) Uani 1 1 d .
Cl9 Cl 0.66426(17) 0.91031(10) 0.04458(6) 0.0820(5) Uani 1 1 d .
Cl10 Cl 0.6605(2) 0.20525(16) 0.28636(7) 0.1270(9) Uani 1 1 d .
Cl11 Cl 0.52169(19) 0.10943(12) 0.12551(8) 0.1187(8) Uani 1 1 d .
Cl12 Cl 0.4318(2) 0.85214(13) 0.10552(9) 0.1324(9) Uani 1 1 d .
Cl13 Cl 0.20441(18) 0.55330(18) 0.04943(8) 0.1401(10) Uani 1 1 d .
N1 N 0.8718(3) 0.4852(3) 0.22963(12) 0.0416(10) Uani 1 1 d .
N2 N 0.7675(4) 0.6124(3) 0.21616(12) 0.0426(10) Uani 1 1 d .
N3 N 1.0244(3) 0.5169(2) 0.16953(12) 0.0417(10) Uani 1 1 d .
N4 N 0.9404(3) 0.6549(3) 0.16216(12) 0.0447(10) Uani 1 1 d .
N5 N 0.8411(3) 0.4506(2) 0.10070(11) 0.0368(9) Uani 1 1 d .
N6 N 0.7684(3) 0.5935(2) 0.09038(12) 0.0386(10) Uani 1 1 d .
N7 N 0.6874(3) 0.4163(2) 0.16488(12) 0.0415(10) Uani 1 1 d .
N8 N 0.6086(3) 0.5514(2) 0.14378(12) 0.0410(10) Uani 1 1 d .
C1 C 0.9456(5) 0.4288(4) 0.26034(18) 0.0722(18) Uani 1 1 d .
H1A H 0.9417 0.4489 0.2881 0.108 Uiso 1 1 calc R
H1B H 1.0249 0.4315 0.2558 0.108 Uiso 1 1 calc R
H1C H 0.9183 0.3690 0.2571 0.108 Uiso 1 1 calc R
C2 C 0.8211(4) 0.5550(3) 0.24398(15) 0.0438(12) Uani 1 1 d .
C3 C 0.6947(6) 0.6808(4) 0.23037(18) 0.081(2) Uani 1 1 d .
H3A H 0.7000 0.6768 0.2602 0.122 Uiso 1 1 calc R
H3B H 0.6150 0.6727 0.2170 0.122 Uiso 1 1 calc R
H3C H 0.7213 0.7378 0.2232 0.122 Uiso 1 1 calc R
C4 C 0.8177(5) 0.5652(3) 0.28910(16) 0.0469(13) Uani 1 1 d .
C5 C 0.7462(5) 0.5148(4) 0.30936(18) 0.0633(16) Uani 1 1 d .
H5A H 0.6979 0.4725 0.2944 0.076 Uiso 1 1 calc R
C6 C 0.7453(6) 0.5262(4) 0.35125(18) 0.0647(17) Uani 1 1 d .
H6A H 0.6958 0.4918 0.3643 0.078 Uiso 1 1 calc R
C7 C 0.8160(5) 0.5874(4) 0.37440(16) 0.0555(15) Uani 1 1 d .
C8 C 0.8886(6) 0.6367(4) 0.35485(17) 0.0653(17) Uani 1 1 d .
H8A H 0.9384 0.6773 0.3703 0.078 Uiso 1 1 calc R
C9 C 0.8897(5) 0.6274(4) 0.31262(17) 0.0647(17) Uani 1 1 d .
H9A H 0.9385 0.6627 0.2998 0.078 Uiso 1 1 calc R
C10 C 0.8117(7) 0.5971(4) 0.4185(2) 0.078(2) Uani 1 1 d .
C11 C 0.8088(8) 0.6051(5) 0.4552(2) 0.101(3) Uani 1 1 d .
C12 C 1.0323(4) 0.6026(3) 0.16621(15) 0.0434(12) Uani 1 1 d .
H12A H 1.1056 0.6275 0.1667 0.052 Uiso 1 1 calc R
C13 C 1.1306(4) 0.4678(3) 0.17545(16) 0.0445(12) Uani 1 1 d .
C14 C 1.1564(5) 0.4164(3) 0.14267(17) 0.0515(14) Uani 1 1 d .
H14A H 1.1046 0.4139 0.1173 0.062 Uiso 1 1 calc R
C15 C 1.2584(5) 0.3694(3) 0.14800(17) 0.0504(14) Uani 1 1 d .
C16 C 1.3366(5) 0.3687(3) 0.18516(18) 0.0511(14) Uani 1 1 d .
H16A H 1.4038 0.3344 0.1886 0.061 Uiso 1 1 calc R
C17 C 1.3107(5) 0.4208(4) 0.21684(18) 0.0559(15) Uani 1 1 d .
C18 C 1.2090(5) 0.4708(3) 0.21302(17) 0.0515(14) Uani 1 1 d .
H18A H 1.1938 0.5054 0.2351 0.062 Uiso 1 1 calc R
C19 C 0.9509(4) 0.7437(3) 0.14968(15) 0.0410(12) Uani 1 1 d .
C20 C 1.0173(5) 0.7661(3) 0.12000(16) 0.0499(13) Uani 1 1 d .
H20A H 1.0629 0.7239 0.1096 0.060 Uiso 1 1 calc R
C21 C 1.0153(5) 0.8523(4) 0.10574(16) 0.0534(14) Uani 1 1 d .
C22 C 0.9481(5) 0.9160(4) 0.11967(18) 0.0586(15) Uani 1 1 d .
H22A H 0.9486 0.9737 0.1100 0.070 Uiso 1 1 calc R
C23 C 0.8801(5) 0.8922(3) 0.14828(18) 0.0529(14) Uani 1 1 d .
C24 C 0.8821(5) 0.8082(4) 0.16461(17) 0.0543(14) Uani 1 1 d .
H24A H 0.8385 0.7944 0.1852 0.065 Uiso 1 1 calc R
C25 C 0.7999(4) 0.5169(3) 0.07608(15) 0.0399(12) Uani 1 1 d .
H25A H 0.7927 0.5095 0.0473 0.048 Uiso 1 1 calc R
C26 C 0.8766(4) 0.3765(3) 0.07809(14) 0.0395(12) Uani 1 1 d .
C27 C 0.8315(5) 0.2936(3) 0.08321(16) 0.0478(13) Uani 1 1 d .
H27A H 0.7822 0.2850 0.1026 0.057 Uiso 1 1 calc R
C28 C 0.8593(5) 0.2247(4) 0.05990(18) 0.0573(15) Uani 1 1 d .
C29 C 0.9355(5) 0.2339(4) 0.03209(18) 0.0629(16) Uani 1 1 d .
H29A H 0.9554 0.1862 0.0167 0.076 Uiso 1 1 calc R
C30 C 0.9807(5) 0.3161(4) 0.02805(16) 0.0550(15) Uani 1 1 d .
C31 C 0.9517(5) 0.3882(3) 0.05022(15) 0.0465(13) Uani 1 1 d .
H31A H 0.9824 0.4436 0.0463 0.056 Uiso 1 1 calc R
C32 C 0.7010(4) 0.6510(3) 0.06156(14) 0.0389(12) Uani 1 1 d .
C33 C 0.6168(5) 0.6181(3) 0.02944(16) 0.0514(14) Uani 1 1 d .
H33A H 0.6050 0.5577 0.0262 0.062 Uiso 1 1 calc R
C34 C 0.5510(5) 0.6768(4) 0.00254(17) 0.0586(15) Uani 1 1 d .
C35 C 0.5632(5) 0.7665(4) 0.0066(2) 0.0650(17) Uani 1 1 d .
H35A H 0.5171 0.8048 -0.0117 0.078 Uiso 1 1 calc R
C36 C 0.6450(5) 0.7971(3) 0.03834(18) 0.0558(15) Uani 1 1 d .
C37 C 0.7150(5) 0.7422(3) 0.06587(15) 0.0471(13) Uani 1 1 d .
H37A H 0.7709 0.7656 0.0871 0.056 Uiso 1 1 calc R
C38 C 0.5969(4) 0.4672(3) 0.15292(15) 0.0444(12) Uani 1 1 d .
H38A H 0.5222 0.4436 0.1508 0.053 Uiso 1 1 calc R
C39 C 0.6597(4) 0.3299(3) 0.17832(18) 0.0466(13) Uani 1 1 d .
C40 C 0.6760(5) 0.3093(4) 0.22071(18) 0.0559(15) Uani 1 1 d .
H40A H 0.7077 0.3508 0.2406 0.067 Uiso 1 1 calc R
C41 C 0.6452(6) 0.2278(5) 0.2330(2) 0.075(2) Uani 1 1 d .
C42 C 0.5971(6) 0.1650(4) 0.2049(3) 0.082(2) Uani 1 1 d .
H42A H 0.5759 0.1100 0.2138 0.099 Uiso 1 1 calc R
C43 C 0.5809(5) 0.1859(4) 0.1628(2) 0.0705(18) Uani 1 1 d .
C44 C 0.6093(5) 0.2679(4) 0.1494(2) 0.0581(15) Uani 1 1 d .
H44A H 0.5947 0.2816 0.1210 0.070 Uiso 1 1 calc R
C45 C 0.5092(4) 0.5983(3) 0.12337(17) 0.0488(14) Uani 1 1 d .
C46 C 0.5133(5) 0.6904(3) 0.12496(18) 0.0566(15) Uani 1 1 d .
H46A H 0.5777 0.7192 0.1402 0.068 Uiso 1 1 calc R
C47 C 0.4204(7) 0.7376(4) 0.1036(2) 0.078(2) Uani 1 1 d .
C48 C 0.3249(6) 0.6978(5) 0.0803(3) 0.093(3) Uani 1 1 d .
H48A H 0.2639 0.7313 0.0659 0.111 Uiso 1 1 calc R
C49 C 0.3212(5) 0.6084(5) 0.0789(2) 0.0742(19) Uani 1 1 d .
C50 C 0.4138(5) 0.5571(4) 0.09944(18) 0.0608(16) Uani 1 1 d .
H50A H 0.4114 0.4960 0.0971 0.073 Uiso 1 1 calc R

loop_
_atom_site_aniso_label
_atom_site_aniso_U_11
_atom_site_aniso_U_22
_atom_site_aniso_U_33
_atom_site_aniso_U_23
_atom_site_aniso_U_13
_atom_site_aniso_U_12
Ru1 0.0339(2) 0.0354(2) 0.0430(2) 0.00408(18) 0.00461(18) 0.00481(18)
Ru2 0.0352(2) 0.0363(2) 0.0435(2) 0.00308(18) 0.00386(19) 0.00388(18)
Cl1 0.0517(9) 0.0420(7) 0.0689(9) 0.0123(6) 0.0119(7) 0.0133(6)
Cl2 0.0722(12) 0.0897(13) 0.0909(12) -0.0244(10) 0.0239(10) 0.0137(9)
Cl3 0.0624(11) 0.1049(14) 0.0830(12) -0.0099(10) -0.0192(10) 0.0238(10)
Cl4 0.0935(13) 0.0642(10) 0.0856(11) 0.0071(8) 0.0354(10) -0.0082(9)
Cl5 0.1070(15) 0.0679(11) 0.1059(14) -0.0003(10) 0.0322(12) 0.0347(10)
Cl6 0.1300(18) 0.0441(10) 0.1364(17) -0.0078(10) 0.0281(14) -0.0201(10)
Cl7 0.0987(14) 0.1024(14) 0.0797(12) -0.0072(10) 0.0489(11) 0.0083(11)
Cl8 0.0973(15) 0.0806(12) 0.0963(13) 0.0141(10) -0.0470(12) -0.0114(11)
Cl9 0.1036(14) 0.0411(9) 0.0955(12) 0.0080(8) 0.0009(11) 0.0046(8)
Cl10 0.1153(18) 0.158(2) 0.1113(16) 0.0840(15) 0.0282(14) 0.0137(15)
Cl11 0.0944(15) 0.0674(12) 0.193(2) -0.0272(13) 0.0204(15) -0.0287(11)
Cl12 0.133(2) 0.0623(12) 0.209(3) 0.0275(14) 0.0493(18) 0.0457(13)
Cl13 0.0701(14) 0.181(2) 0.144(2) 0.0735(18) -0.0512(14) -0.0351(15)
N1 0.036(2) 0.049(3) 0.039(2) 0.0072(19) 0.003(2) 0.009(2)
N2 0.044(3) 0.044(3) 0.039(2) 0.0021(19) 0.008(2) 0.009(2)
N3 0.034(2) 0.036(2) 0.054(3) 0.0033(19) 0.007(2) 0.0003(19)
N4 0.031(2) 0.045(3) 0.056(3) -0.002(2) 0.001(2) 0.000(2)
N5 0.032(2) 0.036(2) 0.041(2) 0.0049(18) 0.0029(19) 0.0033(18)
N6 0.038(2) 0.035(2) 0.041(2) 0.0016(18) 0.002(2) 0.0027(19)
N7 0.033(2) 0.039(2) 0.051(3) 0.0049(19) 0.003(2) 0.001(2)
N8 0.031(2) 0.034(2) 0.055(3) 0.0088(19) -0.001(2) 0.0001(18)
C1 0.069(4) 0.084(5) 0.059(4) 0.011(3) -0.003(3) 0.020(4)
C2 0.038(3) 0.048(3) 0.044(3) -0.001(3) 0.003(3) -0.002(3)
C3 0.109(6) 0.081(5) 0.059(4) 0.006(3) 0.031(4) 0.040(4)
C4 0.050(3) 0.045(3) 0.046(3) 0.002(2) 0.008(3) -0.002(3)
C5 0.061(4) 0.063(4) 0.066(4) -0.012(3) 0.013(3) -0.015(3)
C6 0.078(5) 0.063(4) 0.061(4) 0.007(3) 0.035(3) -0.007(3)
C7 0.071(4) 0.051(4) 0.046(3) -0.004(3) 0.014(3) 0.005(3)
C8 0.074(5) 0.069(4) 0.051(4) -0.012(3) 0.005(3) -0.017(3)
C9 0.076(5) 0.065(4) 0.056(4) -0.003(3) 0.019(3) -0.021(3)
C10 0.109(6) 0.070(4) 0.058(4) 0.005(3) 0.020(4) 0.014(4)
C11 0.136(7) 0.106(6) 0.067(5) -0.006(4) 0.037(5) 0.000(5)
C12 0.028(3) 0.050(3) 0.052(3) 0.007(2) 0.006(2) -0.002(2)
C13 0.034(3) 0.043(3) 0.054(3) 0.007(3) 0.002(3) 0.003(2)
C14 0.039(3) 0.059(4) 0.055(3) -0.001(3) 0.006(3) 0.000(3)
C15 0.043(4) 0.050(3) 0.061(4) -0.001(3) 0.017(3) 0.000(3)
C16 0.033(3) 0.054(3) 0.068(4) 0.001(3) 0.013(3) 0.010(3)
C17 0.039(3) 0.057(4) 0.068(4) 0.011(3) -0.001(3) 0.006(3)
C18 0.042(3) 0.053(3) 0.059(4) -0.001(3) 0.005(3) 0.006(3)
C19 0.031(3) 0.040(3) 0.049(3) -0.002(2) 0.000(2) -0.006(2)
C20 0.047(3) 0.042(3) 0.061(3) -0.002(3) 0.008(3) 0.001(3)
C21 0.052(4) 0.051(4) 0.056(3) -0.001(3) 0.005(3) -0.008(3)
C22 0.063(4) 0.043(3) 0.066(4) 0.001(3) 0.000(3) -0.003(3)
C23 0.055(4) 0.036(3) 0.065(4) -0.005(3) 0.004(3) 0.004(3)
C24 0.043(3) 0.057(4) 0.063(4) -0.005(3) 0.011(3) -0.003(3)
C25 0.038(3) 0.042(3) 0.039(3) 0.002(2) 0.002(2) -0.002(2)
C26 0.044(3) 0.039(3) 0.031(3) 0.003(2) -0.005(2) 0.003(2)
C27 0.042(3) 0.050(3) 0.049(3) 0.007(3) 0.004(3) 0.000(3)
C28 0.064(4) 0.044(3) 0.059(4) -0.002(3) 0.000(3) 0.004(3)
C29 0.071(4) 0.054(4) 0.062(4) -0.012(3) 0.008(3) 0.015(3)
C30 0.056(4) 0.068(4) 0.042(3) -0.003(3) 0.011(3) 0.008(3)
C31 0.049(3) 0.045(3) 0.044(3) 0.004(2) 0.003(3) 0.001(3)
C32 0.042(3) 0.038(3) 0.035(3) 0.007(2) 0.001(2) 0.006(2)
C33 0.045(3) 0.043(3) 0.060(4) 0.002(3) -0.006(3) -0.001(3)
C34 0.048(4) 0.061(4) 0.058(4) 0.009(3) -0.014(3) 0.001(3)
C35 0.056(4) 0.046(4) 0.087(5) 0.017(3) -0.005(4) 0.008(3)
C36 0.064(4) 0.038(3) 0.063(4) 0.005(3) 0.006(3) 0.006(3)
C37 0.049(3) 0.042(3) 0.046(3) -0.002(2) -0.002(3) 0.006(3)
C38 0.026(3) 0.051(3) 0.056(3) 0.007(3) 0.004(2) 0.002(2)
C39 0.029(3) 0.041(3) 0.070(4) 0.012(3) 0.010(3) 0.003(2)
C40 0.048(4) 0.054(4) 0.065(4) 0.015(3) 0.009(3) 0.005(3)
C41 0.058(4) 0.075(5) 0.094(5) 0.045(4) 0.016(4) 0.009(4)
C42 0.063(5) 0.051(4) 0.137(7) 0.037(5) 0.030(5) 0.000(3)
C43 0.043(4) 0.045(4) 0.124(6) 0.004(4) 0.016(4) -0.006(3)
C44 0.038(3) 0.056(4) 0.082(4) 0.008(3) 0.017(3) -0.002(3)
C45 0.029(3) 0.046(3) 0.072(4) 0.014(3) 0.009(3) 0.008(3)
C46 0.041(3) 0.046(3) 0.081(4) 0.010(3) 0.007(3) 0.009(3)
C47 0.073(5) 0.059(4) 0.111(6) 0.022(4) 0.036(5) 0.031(4)
C48 0.044(4) 0.100(6) 0.136(7) 0.061(5) 0.021(5) 0.031(4)
C49 0.047(4) 0.086(5) 0.085(5) 0.032(4) -0.004(3) -0.002(4)
C50 0.042(4) 0.066(4) 0.072(4) 0.025(3) 0.002(3) -0.001(3)

loop_
_atom_type_symbol
_atom_type_description
_atom_type_scat_dispersion_real
_atom_type_scat_dispersion_imag
_atom_type_scat_source
C C 0.0033 0.0016 'International Tables Vol C Tables 4.2.6.8 and 6.1.1.4'
H H 0.0000 0.0000 'International Tables Vol C Tables 4.2.6.8 and 6.1.1.4'
N N 0.0061 0.0033 'International Tables Vol C Tables 4.2.6.8 and 6.1.1.4'
Cl Cl 0.1484 0.1585 'International Tables Vol C Tables 4.2.6.8 and 6.1.1.4'
Ru Ru -1.2594 0.8363 'International Tables Vol C Tables 4.2.6.8 and 6.1.1.4'

loop_
_geom_angle_atom_site_label_1
_geom_angle_atom_site_label_2
_geom_angle_atom_site_label_3
_geom_angle
N1 Ru1 N3 88.94(16)
N1 Ru1 N7 89.75(16)
N3 Ru1 N7 176.62(15)
N1 Ru1 N5 175.53(15)
N3 Ru1 N5 89.92(15)
N7 Ru1 N5 91.15(15)
N1 Ru1 Ru2 88.71(11)
N3 Ru1 Ru2 90.27(11)
N7 Ru1 Ru2 86.59(11)
N5 Ru1 Ru2 86.97(10)
N1 Ru1 Cl1 91.58(11)
N3 Ru1 Cl1 92.03(11)
N7 Ru1 Cl1 91.11(11)
N5 Ru1 Cl1 92.78(10)
Ru2 Ru1 Cl1 177.69(4)
N2 Ru2 N8 89.79(16)
N2 Ru2 N4 93.11(16)
N8 Ru2 N4 177.08(15)
N2 Ru2 N6 175.71(15)
N8 Ru2 N6 86.28(15)
N4 Ru2 N6 90.81(15)
N2 Ru2 Ru1 89.07(11)
N8 Ru2 Ru1 91.80(10)
N4 Ru2 Ru1 88.63(11)
N6 Ru2 Ru1 92.75(10)
C2 N1 C1 117.8(4)
C2 N1 Ru1 121.0(3)
C1 N1 Ru1 121.0(3)
C2 N2 C3 118.7(4)
C2 N2 Ru2 122.0(3)
C3 N2 Ru2 119.2(3)
C12 N3 C13 117.2(4)
C12 N3 Ru1 117.6(3)
C13 N3 Ru1 125.2(3)
C12 N4 C19 119.4(4)
C12 N4 Ru2 120.5(3)
C19 N4 Ru2 117.1(3)
C25 N5 C26 113.1(4)
C25 N5 Ru1 120.1(3)
C26 N5 Ru1 126.7(3)
C25 N6 C32 117.7(4)
C25 N6 Ru2 116.6(3)
C32 N6 Ru2 122.7(3)
C38 N7 C39 114.7(4)
C38 N7 Ru1 121.1(3)
C39 N7 Ru1 124.1(3)
C38 N8 C45 118.7(4)
C38 N8 Ru2 117.4(3)
C45 N8 Ru2 123.6(3)
N2 C2 N1 117.8(4)
N2 C2 C4 120.8(5)
N1 C2 C4 121.2(4)
C5 C4 C9 118.0(5)
C5 C4 C2 122.4(5)
C9 C4 C2 119.6(5)
C6 C5 C4 120.8(5)
C5 C6 C7 121.3(5)
C8 C7 C6 118.5(5)
C8 C7 C10 122.3(6)
C6 C7 C10 119.3(6)
C7 C8 C9 121.3(5)
C8 C9 C4 120.2(5)
C11 C10 C7 179.6(9)
N3 C12 N4 122.6(5)
C18 C13 C14 119.4(5)
C18 C13 N3 121.5(5)
C14 C13 N3 119.1(5)
C15 C14 C13 119.5(5)
C14 C15 C16 122.7(5)
C14 C15 Cl2 118.8(4)
C16 C15 Cl2 118.5(4)
C17 C16 C15 117.0(5)
C16 C17 C18 122.8(5)
C16 C17 Cl3 118.1(4)
C18 C17 Cl3 119.1(5)
C17 C18 C13 118.5(5)
C20 C19 C24 119.5(5)
C20 C19 N4 121.4(5)
C24 C19 N4 118.7(5)
C19 C20 C21 119.2(5)
C22 C21 C20 122.2(5)
C22 C21 Cl4 118.3(4)
C20 C21 Cl4 119.5(4)
C23 C22 C21 118.0(5)
C22 C23 C24 122.1(5)
C22 C23 Cl5 118.9(4)
C24 C23 Cl5 119.1(5)
C23 C24 C19 119.0(5)
N5 C25 N6 123.3(4)
C31 C26 C27 119.6(5)
C31 C26 N5 120.4(4)
C27 C26 N5 120.0(5)
C28 C27 C26 120.0(5)
C27 C28 C29 121.8(5)
C27 C28 Cl6 119.2(5)
C29 C28 Cl6 119.0(5)
C30 C29 C28 117.2(5)
C29 C30 C31 122.6(5)
C29 C30 Cl7 118.4(5)
C31 C30 Cl7 119.1(5)
C26 C31 C30 118.8(5)
C33 C32 C37 118.9(4)
C33 C32 N6 120.8(4)
C37 C32 N6 120.3(4)
C34 C33 C32 118.8(5)
C35 C34 C33 122.8(5)
C35 C34 Cl8 119.0(4)
C33 C34 Cl8 118.1(4)
C36 C35 C34 117.4(5)
C35 C36 C37 122.8(5)
C35 C36 Cl9 119.1(4)
C37 C36 Cl9 118.1(5)
C36 C37 C32 119.3(5)
N7 C38 N8 121.8(5)
C44 C39 C40 119.0(5)
C44 C39 N7 120.4(5)
C40 C39 N7 120.4(5)
C41 C40 C39 119.7(6)
C40 C41 C42 122.1(6)
C40 C41 Cl10 118.8(6)
C42 C41 Cl10 119.0(5)
C41 C42 C43 117.9(6)
C44 C43 C42 121.3(6)
C44 C43 Cl11 118.4(6)
C42 C43 Cl11 120.3(5)
C43 C44 C39 119.9(6)
C50 C45 C46 119.3(5)
C50 C45 N8 122.8(5)
C46 C45 N8 117.6(5)
C47 C46 C45 118.8(6)
C48 C47 C46 122.5(6)
C48 C47 Cl12 120.6(5)
C46 C47 Cl12 116.9(6)
C49 C48 C47 118.5(6)
C48 C49 C50 121.5(6)
C48 C49 Cl13 121.2(5)
C50 C49 Cl13 117.2(5)
C45 C50 C49 119.3(6)

loop_
_geom_bond_atom_site_label_1
_geom_bond_atom_site_label_2
_geom_bond_distance
Ru1 N1 2.042(4)
Ru1 N3 2.089(4)
Ru1 N7 2.095(4)
Ru1 N5 2.126(4)
Ru1 Ru2 2.3386(6)
Ru1 Cl1 2.4068(13)
Ru2 N2 2.016(4)
Ru2 N8 2.056(4)
Ru2 N4 2.056(4)
Ru2 N6 2.075(4)
Cl2 C15 1.737(5)
Cl3 C17 1.748(6)
Cl4 C21 1.740(6)
Cl5 C23 1.729(5)
Cl6 C28 1.733(6)
Cl7 C30 1.747(6)
Cl8 C34 1.753(6)
Cl9 C36 1.738(5)
Cl10 C41 1.740(7)
Cl11 C43 1.729(7)
Cl12 C47 1.742(7)
Cl13 C49 1.732(7)
N1 C2 1.334(6)
N1 C1 1.470(6)
N2 C2 1.328(6)
N2 C3 1.463(6)
N3 C12 1.308(6)
N3 C13 1.425(6)
N4 C12 1.320(6)
N4 C19 1.418(6)
N5 C25 1.321(5)
N5 C26 1.440(6)
N6 C25 1.327(6)
N6 C32 1.411(6)
N7 C38 1.309(6)
N7 C39 1.435(6)
N8 C38 1.322(6)
N8 C45 1.419(6)
C2 C4 1.478(7)
C4 C5 1.378(7)
C4 C9 1.396(7)
C5 C6 1.370(7)
C6 C7 1.373(8)
C7 C8 1.364(8)
C7 C10 1.446(8)
C8 C9 1.378(7)
C10 C11 1.203(8)
C13 C18 1.389(7)
C13 C14 1.393(7)
C14 C15 1.368(7)
C15 C16 1.377(7)
C16 C17 1.370(7)
C17 C18 1.392(7)
C19 C20 1.376(7)
C19 C24 1.401(7)
C20 C21 1.385(7)
C21 C22 1.368(7)
C22 C23 1.367(7)
C23 C24 1.379(7)
C26 C31 1.372(7)
C26 C27 1.384(6)
C27 C28 1.362(7)
C28 C29 1.376(8)
C29 C30 1.369(8)
C30 C31 1.382(7)
C32 C33 1.392(6)
C32 C37 1.397(7)
C33 C34 1.380(7)
C34 C35 1.372(7)
C35 C36 1.356(7)
C36 C37 1.378(7)
C39 C44 1.383(7)
C39 C40 1.389(7)
C40 C41 1.366(8)
C41 C42 1.370(9)
C42 C43 1.382(9)
C43 C44 1.375(8)
C45 C50 1.386(7)
C45 C46 1.398(7)
C46 C47 1.378(8)
C47 C48 1.369(9)
C48 C49 1.357(9)
C49 C50 1.400(8)

loop_
_geom_torsion_atom_site_label_1
_geom_torsion_atom_site_label_2
_geom_torsion_atom_site_label_3
_geom_torsion_atom_site_label_4
_geom_torsion
N1 Ru1 Ru2 N2 -8.43(16)
N3 Ru1 Ru2 N2 -97.37(16)
N7 Ru1 Ru2 N2 81.39(16)
N5 Ru1 Ru2 N2 172.73(15)
Cl1 Ru1 Ru2 N2 88.8(10)
N1 Ru1 Ru2 N8 -98.19(16)
N3 Ru1 Ru2 N8 172.87(15)
N7 Ru1 Ru2 N8 -8.37(15)
N5 Ru1 Ru2 N8 82.97(15)
Cl1 Ru1 Ru2 N8 -1.0(10)
N1 Ru1 Ru2 N4 84.70(16)
N3 Ru1 Ru2 N4 -4.24(15)
N7 Ru1 Ru2 N4 174.52(15)
N5 Ru1 Ru2 N4 -94.14(15)
Cl1 Ru1 Ru2 N4 -178(67)
N1 Ru1 Ru2 N6 175.45(15)
N3 Ru1 Ru2 N6 86.51(15)
N7 Ru1 Ru2 N6 -94.73(15)
N5 Ru1 Ru2 N6 -3.39(15)
Cl1 Ru1 Ru2 N6 -87.3(10)
N3 Ru1 N1 C2 99.8(4)
N7 Ru1 N1 C2 -77.1(4)
N5 Ru1 N1 C2 25(2)
Ru2 Ru1 N1 C2 9.5(4)
Cl1 Ru1 N1 C2 -168.2(4)
N3 Ru1 N1 C1 -75.2(4)
N7 Ru1 N1 C1 107.9(4)
N5 Ru1 N1 C1 -150.5(18)
Ru2 Ru1 N1 C1 -165.5(4)
Cl1 Ru1 N1 C1 16.8(4)
N8 Ru2 N2 C2 102.5(4)
N4 Ru2 N2 C2 -77.9(4)
N6 Ru2 N2 C2 125.9(19)
Ru1 Ru2 N2 C2 10.7(4)
N8 Ru2 N2 C3 -73.2(4)
N4 Ru2 N2 C3 106.4(4)
N6 Ru2 N2 C3 -50(2)
Ru1 Ru2 N2 C3 -165.0(4)
N1 Ru1 N3 C12 -85.6(4)
N7 Ru1 N3 C12 -18(3)
N5 Ru1 N3 C12 90.1(4)
Ru2 Ru1 N3 C12 3.1(3)
Cl1 Ru1 N3 C12 -177.2(3)
N1 Ru1 N3 C13 93.2(4)
N7 Ru1 N3 C13 160(2)
N5 Ru1 N3 C13 -91.1(4)
Ru2 Ru1 N3 C13 -178.0(4)
Cl1 Ru1 N3 C13 1.7(4)
N2 Ru2 N4 C12 95.9(4)
N8 Ru2 N4 C12 -92(3)
N6 Ru2 N4 C12 -85.8(4)
Ru1 Ru2 N4 C12 6.9(4)
N2 Ru2 N4 C19 -103.7(3)
N8 Ru2 N4 C19 69(3)
N6 Ru2 N4 C19 74.5(3)
Ru1 Ru2 N4 C19 167.3(3)
N1 Ru1 N5 C25 -12(2)
N3 Ru1 N5 C25 -87.6(4)
N7 Ru1 N5 C25 89.2(4)
Ru2 Ru1 N5 C25 2.7(3)
Cl1 Ru1 N5 C25 -179.6(3)
N1 Ru1 N5 C26 163.9(18)
N3 Ru1 N5 C26 88.7(4)
N7 Ru1 N5 C26 -94.5(4)
Ru2 Ru1 N5 C26 179.0(4)
Cl1 Ru1 N5 C26 -3.3(4)
N2 Ru2 N6 C25 -110(2)
N8 Ru2 N6 C25 -86.4(3)
N4 Ru2 N6 C25 93.9(4)
Ru1 Ru2 N6 C25 5.2(3)
N2 Ru2 N6 C32 50(2)
N8 Ru2 N6 C32 73.4(4)
N4 Ru2 N6 C32 -106.3(4)
Ru1 Ru2 N6 C32 165.1(3)
N1 Ru1 N7 C38 98.1(4)
N3 Ru1 N7 C38 31(3)
N5 Ru1 N7 C38 -77.6(4)
Ru2 Ru1 N7 C38 9.3(4)
Cl1 Ru1 N7 C38 -170.4(4)
N1 Ru1 N7 C39 -78.4(4)
N3 Ru1 N7 C39 -146(2)
N5 Ru1 N7 C39 106.0(4)
Ru2 Ru1 N7 C39 -167.1(4)
Cl1 Ru1 N7 C39 13.2(4)
N2 Ru2 N8 C38 -78.6(4)
N4 Ru2 N8 C38 109(3)
N6 Ru2 N8 C38 103.1(4)
Ru1 Ru2 N8 C38 10.5(4)
N2 Ru2 N8 C45 108.0(4)
N4 Ru2 N8 C45 -65(3)
N6 Ru2 N8 C45 -70.3(4)
Ru1 Ru2 N8 C45 -163.0(4)
C3 N2 C2 N1 169.6(5)
Ru2 N2 C2 N1 -6.1(6)
C3 N2 C2 C4 -6.3(8)
Ru2 N2 C2 C4 177.9(4)
C1 N1 C2 N2 171.2(5)
Ru1 N1 C2 N2 -4.0(6)
C1 N1 C2 C4 -12.9(7)
Ru1 N1 C2 C4 171.9(4)
N2 C2 C4 C5 102.9(6)
N1 C2 C4 C5 -72.9(7)
N2 C2 C4 C9 -77.6(7)
N1 C2 C4 C9 106.6(6)
C9 C4 C5 C6 0.6(9)
C2 C4 C5 C6 -179.9(5)
C4 C5 C6 C7 -0.6(10)
C5 C6 C7 C8 -0.5(9)
C5 C6 C7 C10 179.9(6)
C6 C7 C8 C9 1.6(9)
C10 C7 C8 C9 -178.8(6)
C7 C8 C9 C4 -1.6(10)
C5 C4 C9 C8 0.5(9)
C2 C4 C9 C8 -179.0(5)
C8 C7 C10 C11 -60(100)
C6 C7 C10 C11 119(100)
C13 N3 C12 N4 -177.5(5)
Ru1 N3 C12 N4 1.4(6)
C19 N4 C12 N3 -166.4(4)
Ru2 N4 C12 N3 -6.5(7)
C12 N3 C13 C18 71.3(6)
Ru1 N3 C13 C18 -107.6(5)
C12 N3 C13 C14 -108.3(5)
Ru1 N3 C13 C14 72.8(6)
C18 C13 C14 C15 0.1(8)
N3 C13 C14 C15 179.7(5)
C13 C14 C15 C16 1.9(8)
C13 C14 C15 Cl2 -178.3(4)
C14 C15 C16 C17 -2.9(8)
Cl2 C15 C16 C17 177.3(4)
C15 C16 C17 C18 2.0(8)
C15 C16 C17 Cl3 -179.1(4)
C16 C17 C18 C13 -0.2(8)
Cl3 C17 C18 C13 -179.1(4)
C14 C13 C18 C17 -0.9(7)
N3 C13 C18 C17 179.6(5)
C12 N4 C19 C20 38.6(7)
Ru2 N4 C19 C20 -121.9(4)
C12 N4 C19 C24 -148.4(5)
Ru2 N4 C19 C24 51.1(5)
C24 C19 C20 C21 0.5(8)
N4 C19 C20 C21 173.5(5)
C19 C20 C21 C22 -1.1(8)
C19 C20 C21 Cl4 -178.6(4)
C20 C21 C22 C23 -0.8(8)
Cl4 C21 C22 C23 176.8(4)
C21 C22 C23 C24 3.2(8)
C21 C22 C23 Cl5 -177.2(4)
C22 C23 C24 C19 -3.7(8)
Cl5 C23 C24 C19 176.7(4)
C20 C19 C24 C23 1.8(8)
N4 C19 C24 C23 -171.3(5)
C26 N5 C25 N6 -176.1(4)
Ru1 N5 C25 N6 0.8(6)
C32 N6 C25 N5 -165.4(4)
Ru2 N6 C25 N5 -4.5(6)
C25 N5 C26 C31 52.0(6)
Ru1 N5 C26 C31 -124.6(4)
C25 N5 C26 C27 -125.6(5)
Ru1 N5 C26 C27 57.9(6)
C31 C26 C27 C28 -1.7(7)
N5 C26 C27 C28 175.9(5)
C26 C27 C28 C29 2.6(8)
C26 C27 C28 Cl6 -178.0(4)
C27 C28 C29 C30 -1.4(9)
Cl6 C28 C29 C30 179.2(4)
C28 C29 C30 C31 -0.7(9)
C28 C29 C30 Cl7 180.0(4)
C27 C26 C31 C30 -0.3(7)
N5 C26 C31 C30 -177.9(4)
C29 C30 C31 C26 1.5(8)
Cl7 C30 C31 C26 -179.1(4)
C25 N6 C32 C33 36.4(7)
Ru2 N6 C32 C33 -123.2(4)
C25 N6 C32 C37 -146.0(5)
Ru2 N6 C32 C37 54.4(6)
C37 C32 C33 C34 0.9(8)
N6 C32 C33 C34 178.5(5)
C32 C33 C34 C35 -1.5(9)
C32 C33 C34 Cl8 -178.1(4)
C33 C34 C35 C36 0.8(9)
Cl8 C34 C35 C36 177.4(5)
C34 C35 C36 C37 0.4(9)
C34 C35 C36 Cl9 179.6(5)
C35 C36 C37 C32 -0.9(9)
Cl9 C36 C37 C32 179.9(4)
C33 C32 C37 C36 0.2(8)
N6 C32 C37 C36 -177.4(5)
C39 N7 C38 N8 173.0(5)
Ru1 N7 C38 N8 -3.8(7)
C45 N8 C38 N7 167.8(5)
Ru2 N8 C38 N7 -5.9(6)
C38 N7 C39 C44 72.6(6)
Ru1 N7 C39 C44 -110.8(5)
C38 N7 C39 C40 -103.1(6)
Ru1 N7 C39 C40 73.5(6)
C44 C39 C40 C41 1.9(8)
N7 C39 C40 C41 177.6(5)
C39 C40 C41 C42 -0.8(9)
C39 C40 C41 Cl10 -177.2(4)
C40 C41 C42 C43 0.6(10)
Cl10 C41 C42 C43 177.1(5)
C41 C42 C43 C44 -1.7(10)
C41 C42 C43 Cl11 179.5(5)
C42 C43 C44 C39 2.8(9)
Cl11 C43 C44 C39 -178.3(4)
C40 C39 C44 C43 -2.9(8)
N7 C39 C44 C43 -178.6(5)
C38 N8 C45 C50 -23.9(8)
Ru2 N8 C45 C50 149.5(4)
C38 N8 C45 C46 161.6(5)
Ru2 N8 C45 C46 -25.1(7)
C50 C45 C46 C47 2.0(8)
N8 C45 C46 C47 176.7(5)
C45 C46 C47 C48 -1.0(10)
C45 C46 C47 Cl12 -178.4(4)
C46 C47 C48 C49 1.0(11)
Cl12 C47 C48 C49 178.3(5)
C47 C48 C49 C50 -2.0(11)
C47 C48 C49 Cl13 -178.9(6)
C46 C45 C50 C49 -2.9(9)
N8 C45 C50 C49 -177.3(5)
C48 C49 C50 C45 2.9(10)
Cl13 C49 C50 C45 -180.0(5)
